data_7200284
loop_
_publ_author_name
'Hsu, Yi-Fen'
'Hu, Hui-Ling'
'Wu, Chia-Jun'
'Yeh, Chun-Wei'
'Proserpio, Davide M.'
'Chen, Jhy-Der'

_publ_section_title
;
 Ligand isomerism-controlled structural diversity of cadmium(II)
 perchlorate coordination polymers containing dipyridyladipoamide
 ligands
;
_journal_issue 1
_journal_name_full CrystEngComm
_journal_page_first 168
_journal_paper_doi 10.1039/b812447g
_journal_volume 11
_journal_year 2009
_chemical_formula_sum 'C36 H48 Cd Cl2 N8 O14'
_chemical_formula_weight 1000.12
_chemical_name_systematic
;
?
;
_space_group_IT_number 54
_symmetry_cell_setting orthorhombic
_symmetry_space_group_name_Hall '-P 2a 2ac'
_symmetry_space_group_name_H-M 'P c c a'
_atom_sites_solution_hydrogens geom
_atom_sites_solution_primary direct
_atom_sites_solution_secondary difmap
_audit_creation_method SHELXL-97
_cell_angle_alpha 90.00
_cell_angle_beta 90.00
_cell_angle_gamma 90.00
_cell_formula_units_Z 4
_cell_length_a 16.779(2)
_cell_length_b 12.1263(13)
_cell_length_c 21.766(3)
_cell_measurement_reflns_used 28
_cell_measurement_temperature 295(2)
_cell_measurement_theta_max 12.53
_cell_measurement_theta_min 5.10
_cell_volume 4428.7(9)
_computing_cell_refinement 'Bruker XSCANS'
_computing_data_collection 'Bruker XSCANS'
_computing_data_reduction 'Bruker SHELXTL'
_computing_molecular_graphics 'Bruker SHELXTL'
_computing_publication_material 'Bruker SHELXTL'
_computing_structure_refinement 'SHELXL-97 (Sheldrick, 1997)'
_computing_structure_solution 'SHELXS-97 (Sheldrick, 1990)'
_diffrn_ambient_temperature 295(2)
_diffrn_measured_fraction_theta_full 0.986
_diffrn_measured_fraction_theta_max 0.986
_diffrn_measurement_device_type 'Bruker P4'
_diffrn_measurement_method '\w scans'
_diffrn_radiation_monochromator graphite
_diffrn_radiation_source 'fine-focus sealed tube'
_diffrn_radiation_type MoK\a
_diffrn_radiation_wavelength 0.71073
_diffrn_reflns_av_R_equivalents 0.0262
_diffrn_reflns_av_sigmaI/netI 0.0315
_diffrn_reflns_limit_h_max 19
_diffrn_reflns_limit_h_min -1
_diffrn_reflns_limit_k_max 14
_diffrn_reflns_limit_k_min -1
_diffrn_reflns_limit_l_max 1
_diffrn_reflns_limit_l_min -25
_diffrn_reflns_number 4495
_diffrn_reflns_theta_full 25.01
_diffrn_reflns_theta_max 25.01
_diffrn_reflns_theta_min 2.23
_diffrn_standards_interval_count 97
_diffrn_standards_number 3
_exptl_absorpt_coefficient_mu 0.686
_exptl_absorpt_correction_T_max 0.9836
_exptl_absorpt_correction_T_min 0.9107
_exptl_absorpt_correction_type empirical
_exptl_crystal_colour colorless
_exptl_crystal_density_diffrn 1.500
_exptl_crystal_density_method 'not measured'
_exptl_crystal_description plate
_exptl_crystal_F_000 2056
_exptl_crystal_size_max 0.6
_exptl_crystal_size_mid 0.4
_exptl_crystal_size_min 0.2
_refine_diff_density_max 0.874
_refine_diff_density_min -0.883
_refine_diff_density_rms 0.092
_refine_ls_extinction_coef 0.0009(2)
_refine_ls_extinction_expression Fc^*^=kFc[1+0.001xFc^2^\l^3^/sin(2\q)]^-1/4^
_refine_ls_extinction_method SHELXL
_refine_ls_goodness_of_fit_ref 1.035
_refine_ls_hydrogen_treatment mixed
_refine_ls_matrix_type full
_refine_ls_number_parameters 300
_refine_ls_number_reflns 3864
_refine_ls_number_restraints 0
_refine_ls_restrained_S_all 1.035
_refine_ls_R_factor_all 0.0763
_refine_ls_R_factor_gt 0.0523
_refine_ls_shift/su_max 0.001
_refine_ls_shift/su_mean 0.000
_refine_ls_structure_factor_coef Fsqd
_refine_ls_weighting_details 'calc w=1/[\s^2^(Fo^2^)+(0.0826P)^2^+7.9674P] where P=(Fo^2^+2Fc^2^)/3'
_refine_ls_weighting_scheme calc
_refine_ls_wR_factor_gt 0.1381
_refine_ls_wR_factor_ref 0.1554
_reflns_number_gt 2735
_reflns_number_total 3864
_reflns_threshold_expression >2sigma(I)
_cod_data_source_file b812447g.txt
_cod_data_source_block 3
_cod_depositor_comments
;
The following automatic conversions were performed:
'_symmetry_cell_setting' value 'Orthorhombic' changed to 'orthorhombic'
according to '/home/saulius/struct/CIF-dictionaries/cif_core.dic'
dictionary named 'cif_core.dic' version 2.4.1 from 2010-06-29.

Automatic conversion script
Id: cif_fix_enum 1527 2010-12-29 10:47:43Z saulius 
;
_cod_original_cell_volume 4428.6(9)
_cod_original_sg_symbol_H-M Pcca
_cod_database_code 7200284

loop_
_symmetry_equiv_pos_as_xyz
'x, y, z'
'-x+1/2, -y, z'
'-x, y, -z+1/2'
'x+1/2, -y, -z+1/2'
'-x, -y, -z'
'x-1/2, y, -z'
'x, -y, z-1/2'
'-x-1/2, y, z-1/2'

loop_
_atom_site_label
_atom_site_type_symbol
_atom_site_fract_x
_atom_site_fract_y
_atom_site_fract_z
_atom_site_U_iso_or_equiv
_atom_site_adp_type
_atom_site_occupancy
_atom_site_symmetry_multiplicity
_atom_site_calc_flag
_atom_site_refinement_flags
_atom_site_disorder_assembly
_atom_site_disorder_group
Cd Cd 0.2500 0.5000 0.34279(2) 0.03853(14) Uani 1 2 d S . .
O1 O -0.1566(2) 0.7274(3) 0.3096(2) 0.0855(14) Uani 1 1 d . . .
O2 O 0.0211(3) 0.0792(3) 0.16110(17) 0.0729(11) Uani 1 1 d . . .
N1 N 0.1428(2) 0.6229(3) 0.34306(18) 0.0445(9) Uani 1 1 d . . .
N2 N -0.0496(2) 0.8409(3) 0.3247(2) 0.0553(11) Uani 1 1 d . . .
H2A H -0.0367 0.9093 0.3275 0.066 Uiso 1 1 calc R . .
N3 N 0.1754(2) 0.4010(3) 0.26900(18) 0.0453(9) Uani 1 1 d . . .
N4 N 0.0460(3) 0.2504(3) 0.1265(2) 0.0624(12) Uani 1 1 d . . .
H4A H 0.0370 0.2943 0.0963 0.075 Uiso 1 1 calc R . .
C1 C 0.1503(3) 0.7325(4) 0.3469(3) 0.0555(13) Uani 1 1 d . . .
H1A H 0.2010 0.7611 0.3534 0.067 Uiso 1 1 calc R . .
C2 C 0.0887(3) 0.8049(4) 0.3420(2) 0.0530(13) Uani 1 1 d . . .
H2B H 0.0979 0.8802 0.3456 0.064 Uiso 1 1 calc R . .
C3 C 0.0121(3) 0.7659(3) 0.3316(2) 0.0448(11) Uani 1 1 d . . .
C4 C 0.0033(3) 0.6526(3) 0.3279(2) 0.0492(12) Uani 1 1 d . . .
H4B H -0.0468 0.6217 0.3216 0.059 Uiso 1 1 calc R . .
C5 C 0.0687(3) 0.5865(4) 0.3335(2) 0.0465(11) Uani 1 1 d . . .
H5A H 0.0612 0.5107 0.3305 0.056 Uiso 1 1 calc R . .
C6 C -0.1292(3) 0.8196(4) 0.3140(3) 0.0699(16) Uani 1 1 d . . .
C7 C -0.1790(4) 0.9248(5) 0.3045(4) 0.097(2) Uani 1 1 d . . .
H7A H -0.1439 0.9876 0.2991 0.117 Uiso 1 1 calc R . .
H7B H -0.2114 0.9174 0.2678 0.117 Uiso 1 1 calc R . .
C8 C -0.2293(6) 0.9424(7) 0.3568(5) 0.130(3) Uani 1 1 d . . .
H8A H -0.1976 0.9353 0.3939 0.157 Uiso 1 1 calc R . .
H8B H -0.2699 0.8855 0.3577 0.196 Uiso 1 1 calc R . .
C9 C 0.1473(3) 0.2979(3) 0.2754(2) 0.0478(11) Uani 1 1 d . . .
H9A H 0.1584 0.2609 0.3119 0.057 Uiso 1 1 calc R . .
C10 C 0.1034(3) 0.2436(4) 0.2318(2) 0.0528(12) Uani 1 1 d . . .
H10A H 0.0844 0.1728 0.2392 0.063 Uiso 1 1 calc R . .
C11 C 0.0878(3) 0.2958(4) 0.1763(2) 0.0501(12) Uani 1 1 d . . .
C12 C 0.1158(3) 0.4035(4) 0.1691(2) 0.0552(13) Uani 1 1 d . . .
H12A H 0.1057 0.4423 0.1331 0.066 Uiso 1 1 calc R . .
C13 C 0.1580(3) 0.4508(4) 0.2155(2) 0.0524(12) Uani 1 1 d . . .
H13A H 0.1760 0.5226 0.2098 0.063 Uiso 1 1 calc R . .
C14 C 0.0180(3) 0.1453(4) 0.1200(3) 0.0573(13) Uani 1 1 d . . .
C15 C -0.0162(4) 0.1200(5) 0.0573(3) 0.0749(17) Uani 1 1 d . . .
H15A H -0.0033 0.1798 0.0294 0.090 Uiso 1 1 calc R . .
H15B H -0.0737 0.1151 0.0603 0.090 Uiso 1 1 calc R . .
C16 C 0.0164(3) 0.0126(4) 0.0316(2) 0.0602(13) Uani 1 1 d . . .
H16A H 0.0740 0.0171 0.0294 0.072 Uiso 1 1 calc R . .
H16B H 0.0028 -0.0472 0.0592 0.072 Uiso 1 1 calc R . .
O7 O 0.1881(3) 0.3969(3) 0.4221(2) 0.0835(13) Uani 1 1 d . . .
C17 C 0.2375(12) 0.326(2) 0.4773(7) 0.264(10) Uani 1 1 d . . .
C18 C 0.201(2) 0.292(3) 0.5257(13) 0.203(13) Uani 0.50 1 d P . .
C18' C 0.250(2) 0.321(5) 0.5430(18) 0.30(3) Uani 0.50 1 d P . .
Cl1 Cl 0.2500 0.0000 0.40928(15) 0.0981(9) Uani 1 2 d S . .
O3 O 0.2056(4) 0.0743(5) 0.3723(4) 0.149(3) Uani 1 1 d . . .
O4 O 0.1961(3) -0.0613(4) 0.4464(3) 0.129(2) Uani 1 1 d . . .
Cl2 Cl 0.0064(4) 0.5164(10) 0.0067(3) 0.103(2) Uani 0.50 1 d P . .
O5 O -0.0250(5) 0.4481(9) 0.0484(4) 0.193(4) Uani 1 1 d . . .
O6 O 0.0616(10) 0.5723(18) 0.0409(6) 0.196(8) Uani 0.50 1 d P . .
O6' O 0.0612(9) 0.4209(16) -0.0074(8) 0.197(7) Uani 0.50 1 d P . .

loop_
_atom_site_aniso_label
_atom_site_aniso_U_11
_atom_site_aniso_U_22
_atom_site_aniso_U_33
_atom_site_aniso_U_23
_atom_site_aniso_U_13
_atom_site_aniso_U_12
Cd 0.0294(2) 0.0289(2) 0.0574(3) 0.000 0.000 0.00516(17)
O1 0.045(2) 0.048(2) 0.163(4) -0.015(2) -0.018(2) 0.0099(17)
O2 0.104(3) 0.0399(17) 0.075(2) -0.0026(18) -0.028(2) -0.0119(19)
N1 0.0334(18) 0.0313(17) 0.069(2) -0.0013(17) 0.0015(17) 0.0094(15)
N2 0.043(2) 0.0316(18) 0.092(3) -0.0088(19) -0.012(2) 0.0140(17)
N3 0.0407(19) 0.0298(17) 0.065(2) -0.0010(17) -0.0046(17) 0.0043(15)
N4 0.084(3) 0.044(2) 0.060(3) 0.003(2) -0.022(2) -0.005(2)
C1 0.038(2) 0.037(2) 0.092(4) -0.008(2) -0.004(2) 0.001(2)
C2 0.041(2) 0.030(2) 0.088(4) -0.008(2) -0.003(2) 0.0041(19)
C3 0.039(2) 0.035(2) 0.060(3) -0.007(2) -0.002(2) 0.0141(19)
C4 0.032(2) 0.036(2) 0.080(3) -0.008(2) -0.004(2) 0.0033(19)
C5 0.041(2) 0.028(2) 0.070(3) -0.002(2) 0.000(2) 0.0083(18)
C6 0.045(3) 0.052(3) 0.113(5) -0.016(3) -0.015(3) 0.020(2)
C7 0.057(3) 0.063(4) 0.171(7) -0.035(4) -0.004(4) 0.019(3)
C8 0.139(7) 0.081(6) 0.172(9) 0.013(6) -0.002(7) 0.046(5)
C9 0.050(3) 0.038(2) 0.056(3) 0.002(2) -0.006(2) 0.001(2)
C10 0.059(3) 0.034(2) 0.065(3) -0.004(2) -0.005(2) -0.004(2)
C11 0.047(3) 0.042(2) 0.061(3) -0.003(2) -0.010(2) 0.004(2)
C12 0.059(3) 0.040(3) 0.066(3) 0.008(2) -0.012(2) -0.002(2)
C13 0.047(3) 0.031(2) 0.080(4) 0.006(2) -0.006(2) -0.002(2)
C14 0.064(3) 0.043(3) 0.065(3) -0.010(2) -0.018(3) 0.005(2)
C15 0.097(4) 0.061(3) 0.067(3) -0.017(3) -0.026(3) 0.008(3)
C16 0.067(3) 0.054(3) 0.060(3) -0.009(3) -0.008(3) -0.006(2)
O7 0.089(3) 0.074(3) 0.087(3) 0.022(2) 0.030(2) 0.006(2)
C17 0.32(2) 0.35(3) 0.124(10) 0.014(14) 0.076(13) 0.012(18)
C18 0.22(3) 0.28(3) 0.116(17) 0.09(2) -0.02(2) -0.03(3)
C18' 0.26(4) 0.46(7) 0.18(3) 0.03(4) -0.10(3) -0.17(4)
Cl1 0.0714(14) 0.0579(12) 0.165(3) 0.000 0.000 -0.0172(12)
O3 0.120(5) 0.092(4) 0.236(7) 0.035(5) -0.045(5) -0.004(4)
O4 0.096(4) 0.086(3) 0.204(6) 0.019(4) 0.016(4) -0.018(3)
Cl2 0.057(2) 0.197(6) 0.055(3) 0.036(3) 0.008(2) -0.007(3)
O5 0.182(8) 0.264(10) 0.134(6) 0.039(7) -0.009(6) -0.008(8)
O6 0.171(13) 0.31(2) 0.108(9) 0.024(12) -0.050(9) -0.075(15)
O6' 0.143(11) 0.262(18) 0.187(15) 0.035(14) 0.027(10) 0.124(12)

loop_
_atom_type_symbol
_atom_type_description
_atom_type_scat_dispersion_real
_atom_type_scat_dispersion_imag
_atom_type_scat_source
C C 0.0033 0.0016 'International Tables Vol C Tables 4.2.6.8 and 6.1.1.4'
H H 0.0000 0.0000 'International Tables Vol C Tables 4.2.6.8 and 6.1.1.4'
N N 0.0061 0.0033 'International Tables Vol C Tables 4.2.6.8 and 6.1.1.4'
O O 0.0106 0.0060 'International Tables Vol C Tables 4.2.6.8 and 6.1.1.4'
Cl Cl 0.1484 0.1585 'International Tables Vol C Tables 4.2.6.8 and 6.1.1.4'
Cd Cd -0.8075 1.2024 'International Tables Vol C Tables 4.2.6.8 and 6.1.1.4'

loop_
_geom_angle_atom_site_label_1
_geom_angle_atom_site_label_2
_geom_angle_atom_site_label_3
_geom_angle
_geom_angle_site_symmetry_1
_geom_angle_site_symmetry_3
_geom_angle_publ_flag
N1 Cd N1 179.71(19) 2_565 . ?
N1 Cd N3 94.90(12) 2_565 . ?
N1 Cd N3 85.29(12) . . ?
N1 Cd N3 85.29(12) 2_565 2_565 ?
N1 Cd N3 94.90(12) . 2_565 ?
N3 Cd N3 94.41(18) . 2_565 ?
N1 Cd O7 89.85(14) 2_565 2_565 ?
N1 Cd O7 89.94(14) . 2_565 ?
N3 Cd O7 173.94(15) . 2_565 ?
N3 Cd O7 89.72(15) 2_565 2_565 ?
N1 Cd O7 89.94(14) 2_565 . ?
N1 Cd O7 89.85(14) . . ?
N3 Cd O7 89.72(15) . . ?
N3 Cd O7 173.94(15) 2_565 . ?
O7 Cd O7 86.5(2) 2_565 . ?
C5 N1 C1 115.2(4) . . ?
C5 N1 Cd 120.3(3) . . ?
C1 N1 Cd 124.2(3) . . ?
C6 N2 C3 128.3(4) . . ?
C9 N3 C13 115.6(4) . . ?
C9 N3 Cd 126.0(3) . . ?
C13 N3 Cd 118.4(3) . . ?
C14 N4 C11 128.3(4) . . ?
N1 C1 C2 124.4(4) . . ?
C1 C2 C3 119.8(4) . . ?
C4 C3 N2 124.4(4) . . ?
C4 C3 C2 116.5(4) . . ?
N2 C3 C2 119.1(4) . . ?
C5 C4 C3 119.5(4) . . ?
N1 C5 C4 124.6(4) . . ?
O1 C6 N2 123.5(4) . . ?
O1 C6 C7 123.2(5) . . ?
N2 C6 C7 113.2(5) . . ?
C8 C7 C6 109.7(7) . . ?
C7 C8 C8 113.3(6) . 2_475 ?
N3 C9 C10 124.3(4) . . ?
C9 C10 C11 119.0(4) . . ?
C10 C11 C12 117.5(4) . . ?
C10 C11 N4 125.9(4) . . ?
C12 C11 N4 116.6(4) . . ?
C13 C12 C11 119.1(5) . . ?
N3 C13 C12 124.5(4) . . ?
O2 C14 N4 121.9(5) . . ?
O2 C14 C15 123.6(5) . . ?
N4 C14 C15 114.5(5) . . ?
C14 C15 C16 111.8(5) . . ?
C16 C16 C15 112.2(6) 5 . ?
C17 O7 Cd 124.7(7) . . ?
C18 C17 C18' 41.0(18) . . ?
C18 C17 O7 121(2) . . ?
C18' C17 O7 143(3) . . ?
C18' C18 C17 78(4) . . ?
C18 C18' C17 61(3) . . ?
O3 Cl1 O3 110.9(7) . 2 ?
O3 Cl1 O4 108.9(4) . 2 ?
O3 Cl1 O4 108.6(4) 2 2 ?
O3 Cl1 O4 108.6(4) . . ?
O3 Cl1 O4 108.9(4) 2 . ?
O4 Cl1 O4 110.8(6) 2 . ?
Cl2 Cl2 O5 80.9(17) 5_565 5_565 ?
Cl2 Cl2 O5 76(2) 5_565 . ?
O5 Cl2 O5 156.6(8) 5_565 . ?
Cl2 Cl2 O6' 95(2) 5_565 5_565 ?
O5 Cl2 O6' 91.5(10) 5_565 5_565 ?
O5 Cl2 O6' 90.5(9) . 5_565 ?
Cl2 Cl2 O6 159(3) 5_565 . ?
O5 Cl2 O6 100.0(9) 5_565 . ?
O5 Cl2 O6 101.8(9) . . ?
O6' Cl2 O6 106.2(14) 5_565 . ?
Cl2 Cl2 O6' 64(2) 5_565 . ?
O5 Cl2 O6' 85.5(9) 5_565 . ?
O5 Cl2 O6' 84.4(10) . . ?
O6' Cl2 O6' 159.2(7) 5_565 . ?
O6 Cl2 O6' 94.5(12) . . ?
Cl2 Cl2 O6 15.3(19) 5_565 5_565 ?
O5 Cl2 O6 80.1(7) 5_565 5_565 ?
O5 Cl2 O6 77.3(7) . 5_565 ?
O6' Cl2 O6 79.7(10) 5_565 5_565 ?
O6 Cl2 O6 174.1(8) . 5_565 ?
O6' Cl2 O6 79.6(10) . 5_565 ?
Cl2 O5 Cl2 23.4(8) 5_565 . ?
Cl2 O6 Cl2 5.9(8) . 5_565 ?
Cl2 O6' Cl2 20.8(7) 5_565 . ?

loop_
_geom_bond_atom_site_label_1
_geom_bond_atom_site_label_2
_geom_bond_distance
_geom_bond_site_symmetry_2
_geom_bond_publ_flag
Cd N1 2.336(3) 2_565 ?
Cd N1 2.336(3) . ?
Cd N3 2.364(4) . ?
Cd N3 2.364(4) 2_565 ?
Cd O7 2.372(4) 2_565 ?
Cd O7 2.372(4) . ?
O1 C6 1.213(6) . ?
O2 C14 1.202(6) . ?
N1 C5 1.335(6) . ?
N1 C1 1.338(6) . ?
N2 C6 1.380(6) . ?
N2 C3 1.386(5) . ?
N3 C9 1.343(5) . ?
N3 C13 1.345(6) . ?
N4 C14 1.366(6) . ?
N4 C11 1.403(6) . ?
C1 C2 1.359(6) . ?
C2 C3 1.387(6) . ?
C3 C4 1.385(6) . ?
C4 C5 1.364(6) . ?
C6 C7 1.539(7) . ?
C7 C8 1.433(12) . ?
C8 C8 1.559(15) 2_475 ?
C9 C10 1.370(6) . ?
C10 C11 1.388(7) . ?
C11 C12 1.397(7) . ?
C12 C13 1.359(7) . ?
C14 C15 1.511(7) . ?
C15 C16 1.519(7) . ?
C16 C16 1.512(10) 5 ?
O7 C17 1.69(2) . ?
C17 C18 1.29(3) . ?
C17 C18' 1.45(4) . ?
C18 C18' 0.97(4) . ?
Cl1 O3 1.420(6) . ?
Cl1 O3 1.420(6) 2 ?
Cl1 O4 1.422(6) 2 ?
Cl1 O4 1.422(6) . ?
Cl2 Cl2 0.537(18) 5_565 ?
Cl2 O5 1.311(12) 5_565 ?
Cl2 O5 1.337(13) . ?
Cl2 O6' 1.366(16) 5_565 ?
Cl2 O6 1.368(17) . ?
Cl2 O6' 1.510(18) . ?
Cl2 O6 1.879(17) 5_565 ?
O5 Cl2 1.311(12) 5_565 ?
O6 Cl2 1.879(17) 5_565 ?
O6' Cl2 1.366(16) 5_565 ?
